data_7245377
loop_
_publ_author_name
'Wong, Qin Ai'
'Quah, Ching Kheng'
'Wong, Xin Ai'
'Win, Yip-Foo'
'Kwong, Huey Chong'
'Patil, Parutagouda Shankaragouda'
'Gummagol, Neelamma B.'
'Soma, Venugopal Rao'

_publ_section_title
;
 A Comprehensive Study on the Photophysical and Non-Linear Optical
 Properties of Thienyl-Chalcone Derivatives.
;
_journal_name_full 'Physical Chemistry Chemical Physics'
_journal_paper_doi 10.1039/D2CP02127G
_journal_year 2022
_chemical_formula_moiety 'C13 H6 Cl4 O S'
_chemical_formula_sum 'C13 H6 Cl4 O S'
_chemical_formula_weight 352.04
_chemical_name_systematic
;
(<i>E</i>)-3-(2,4-dichlorophenyl)-1-(2,5-dichlorothiophen-3-yl)prop-2-en-1-one
;
_space_group_crystal_system orthorhombic
_space_group_IT_number 19
_space_group_name_Hall 'P 2ac 2ab'
_space_group_name_H-M_alt 'P 21 21 21'
_atom_sites_solution_hydrogens geom
_audit_creation_method SHELXL-2018/3
_audit_update_record
;
2019-09-11 deposited with the CCDC.	2022-08-15 downloaded from the CCDC.
;
_cell_angle_alpha 90
_cell_angle_beta 90
_cell_angle_gamma 90
_cell_formula_units_Z 4
_cell_length_a 3.9858(7)
_cell_length_b 13.451(2)
_cell_length_c 25.545(4)
_cell_measurement_reflns_used 1978
_cell_measurement_temperature 296
_cell_measurement_theta_max 23.01
_cell_measurement_theta_min 2.83
_cell_volume 1369.5(4)
_computing_cell_refinement 'SAINT (Bruker, 2009)'
_computing_data_collection 'APEX2 (Bruker, 2009)'
_computing_data_reduction 'SAINT (Bruker, 2009)'
_computing_molecular_graphics
;
SHELXTL (Sheldrick, 2008), Mercury (Macrae <i>et al.</i>, 2008)
;
_computing_publication_material
;
PLATON (Spek, 2009), publCIF (Westrip, 2010)
;
_computing_structure_refinement 'SHELXL-2018/3 (Sheldrick, 2018)'
_computing_structure_solution 'SHELXS-97 (Sheldrick 2008)'
_diffrn_ambient_temperature 296
_diffrn_measured_fraction_theta_full 1.000
_diffrn_measured_fraction_theta_max 0.999
_diffrn_measurement_device_type 'Bruker APEX-II CCD'
_diffrn_measurement_method '\f and \w scans'
_diffrn_radiation_monochromator graphite
_diffrn_radiation_type MoK\a
_diffrn_radiation_wavelength 0.71073
_diffrn_reflns_av_R_equivalents 0.0327
_diffrn_reflns_av_unetI/netI 0.0463
_diffrn_reflns_Laue_measured_fraction_full 1.000
_diffrn_reflns_Laue_measured_fraction_max 0.999
_diffrn_reflns_limit_h_max 5
_diffrn_reflns_limit_h_min -4
_diffrn_reflns_limit_k_max 14
_diffrn_reflns_limit_k_min -17
_diffrn_reflns_limit_l_max 26
_diffrn_reflns_limit_l_min -32
_diffrn_reflns_number 7501
_diffrn_reflns_point_group_measured_fraction_full 1.000
_diffrn_reflns_point_group_measured_fraction_max 1.000
_diffrn_reflns_theta_full 25.242
_diffrn_reflns_theta_max 26.992
_diffrn_reflns_theta_min 1.594
_diffrn_source 'fine-focus sealed tube'
_exptl_absorpt_coefficient_mu 1.002
_exptl_absorpt_correction_T_max 0.7467
_exptl_absorpt_correction_T_min 0.6720
_exptl_absorpt_correction_type multi-scan
_exptl_absorpt_process_details 'SADABS 2014/5'
_exptl_crystal_colour colourless
_exptl_crystal_density_diffrn 1.707
_exptl_crystal_description Plate
_exptl_crystal_F_000 704
_exptl_crystal_size_max 0.341
_exptl_crystal_size_mid 0.229
_exptl_crystal_size_min 0.053
_refine_diff_density_max 0.217
_refine_diff_density_min -0.203
_refine_diff_density_rms 0.050
_refine_ls_abs_structure_details
;
 Flack x determined using 696 quotients [(I+)-(I-)]/[(I+)+(I-)]
 (Parsons, Flack and Wagner, Acta Cryst. B69 (2013) 249-259).
;
_refine_ls_abs_structure_Flack 0.07(7)
_refine_ls_extinction_method none
_refine_ls_goodness_of_fit_ref 1.028
_refine_ls_hydrogen_treatment constr
_refine_ls_matrix_type full
_refine_ls_number_parameters 172
_refine_ls_number_reflns 2968
_refine_ls_number_restraints 0
_refine_ls_restrained_S_all 1.028
_refine_ls_R_factor_all 0.0578
_refine_ls_R_factor_gt 0.0401
_refine_ls_shift/su_max 0.001
_refine_ls_shift/su_mean 0.000
_refine_ls_structure_factor_coef Fsqd
_refine_ls_weighting_details 'w=1/[\s^2^(Fo^2^)+(0.0333P)^2^+0.0341P] where P=(Fo^2^+2Fc^2^)/3'
_refine_ls_weighting_scheme calc
_refine_ls_wR_factor_gt 0.0752
_refine_ls_wR_factor_ref 0.0836
_reflns_Friedel_coverage 0.659
_reflns_Friedel_fraction_full 1.000
_reflns_Friedel_fraction_max 1.000
_reflns_number_gt 2323
_reflns_number_total 2968
_reflns_threshold_expression 'I > 2\s(I)'
_cod_data_source_file d2cp02127g2.cif
_cod_data_source_block mo_3A25D_2_0m
_cod_database_code 7245377
_shelx_shelxl_version_number 2018/3
_shelx_space_group_comment
;
The symmetry employed for this shelxl refinement is uniquely defined
by the following loop, which should always be used as a source of
symmetry information in preference to the above space-group names.
They are only intended as comments.
;
_shelx_estimated_absorpt_t_min 0.726
_shelx_estimated_absorpt_t_max 0.949

loop_
_space_group_symop_operation_xyz
'x, y, z'
'-x+1/2, -y, z+1/2'
'-x, y+1/2, -z+1/2'
'x+1/2, -y+1/2, -z'

loop_
_atom_site_label
_atom_site_type_symbol
_atom_site_fract_x
_atom_site_fract_y
_atom_site_fract_z
_atom_site_U_iso_or_equiv
_atom_site_adp_type
_atom_site_occupancy
_atom_site_site_symmetry_order
_atom_site_calc_flag
_atom_site_refinement_flags_posn
_atom_site_refinement_flags_adp
_atom_site_refinement_flags_occupancy
_atom_site_disorder_assembly
_atom_site_disorder_group
Cl1 Cl -0.1744(3) 0.87634(8) 0.70261(4) 0.0581(3) Uani 1 1 d . . . . .
Cl2 Cl -0.3622(3) 0.63886(9) 0.51990(5) 0.0617(3) Uani 1 1 d . . . . .
Cl3 Cl 0.7235(3) 0.54852(8) 0.88761(5) 0.0663(4) Uani 1 1 d . . . . .
Cl4 Cl 0.8807(3) 0.90508(9) 0.97554(5) 0.0631(4) Uani 1 1 d . . . . .
S1 S -0.3322(3) 0.80056(8) 0.59886(4) 0.0484(3) Uani 1 1 d . . . . .
O1 O 0.1279(10) 0.5430(2) 0.71212(12) 0.0753(11) Uani 1 1 d . . . . .
C1 C -0.1674(10) 0.7780(3) 0.65981(15) 0.0422(9) Uani 1 1 d . . . . .
C2 C -0.2544(10) 0.6790(3) 0.58127(16) 0.0433(10) Uani 1 1 d . . . . .
C3 C -0.1139(9) 0.6257(3) 0.61959(15) 0.0423(10) Uani 1 1 d . . . . .
H3A H -0.057478 0.558918 0.616155 0.051 Uiso 1 1 calc R U . . .
C4 C -0.0592(9) 0.6817(3) 0.66646(16) 0.0394(10) Uani 1 1 d . . . . .
C5 C 0.0996(10) 0.6329(3) 0.71238(16) 0.0446(10) Uani 1 1 d . . . . .
C6 C 0.2228(10) 0.6934(3) 0.75591(16) 0.0515(11) Uani 1 1 d . . . . .
H6A H 0.189805 0.761692 0.753922 0.062 Uiso 1 1 calc R U . . .
C7 C 0.3753(11) 0.6590(3) 0.79731(16) 0.0486(11) Uani 1 1 d . . . . .
H7A H 0.405933 0.590579 0.799155 0.058 Uiso 1 1 calc R U . . .
C8 C 0.5027(9) 0.7180(3) 0.84106(16) 0.0402(10) Uani 1 1 d . . . . .
C9 C 0.6643(10) 0.6757(3) 0.88393(16) 0.0422(9) Uani 1 1 d . . . . .
C10 C 0.7818(10) 0.7322(3) 0.92507(16) 0.0461(10) Uani 1 1 d . . . . .
H10A H 0.889895 0.702282 0.953222 0.055 Uiso 1 1 calc R U . . .
C11 C 0.7369(10) 0.8331(3) 0.92383(17) 0.0448(10) Uani 1 1 d . . . . .
C12 C 0.5826(9) 0.8788(3) 0.88223(17) 0.0479(11) Uani 1 1 d . . . . .
H12A H 0.554721 0.947406 0.881776 0.057 Uiso 1 1 calc R U . . .
C13 C 0.4700(10) 0.8216(3) 0.84130(17) 0.0457(11) Uani 1 1 d . . . . .
H13A H 0.368844 0.852660 0.812864 0.055 Uiso 1 1 calc R U . . .

loop_
_atom_site_aniso_label
_atom_site_aniso_U_11
_atom_site_aniso_U_22
_atom_site_aniso_U_33
_atom_site_aniso_U_23
_atom_site_aniso_U_13
_atom_site_aniso_U_12
Cl1 0.0782(7) 0.0438(6) 0.0523(7) -0.0052(5) -0.0011(6) 0.0044(6)
Cl2 0.0737(7) 0.0630(8) 0.0484(7) -0.0053(5) -0.0155(7) 0.0029(7)
Cl3 0.0879(9) 0.0444(7) 0.0665(8) 0.0023(5) -0.0157(7) 0.0115(7)
Cl4 0.0693(7) 0.0589(8) 0.0613(8) -0.0085(6) -0.0112(7) -0.0083(6)
S1 0.0523(6) 0.0464(6) 0.0464(6) 0.0049(5) -0.0004(6) 0.0038(6)
O1 0.126(3) 0.045(2) 0.055(2) 0.0006(15) -0.025(2) 0.012(2)
C1 0.045(2) 0.043(2) 0.039(2) -0.0025(18) 0.003(2) -0.005(2)
C2 0.043(2) 0.047(2) 0.040(2) -0.0037(19) -0.0004(19) -0.003(2)
C3 0.041(2) 0.042(2) 0.043(2) -0.0012(19) -0.002(2) 0.002(2)
C4 0.041(2) 0.040(2) 0.038(2) 0.0050(18) 0.0005(18) -0.0048(19)
C5 0.049(2) 0.045(3) 0.040(2) 0.003(2) 0.002(2) 0.001(2)
C6 0.061(3) 0.047(3) 0.046(3) 0.003(2) -0.010(2) 0.003(2)
C7 0.060(3) 0.043(2) 0.043(3) 0.0045(19) -0.003(2) 0.003(2)
C8 0.0369(19) 0.046(3) 0.037(2) 0.0020(19) 0.0030(18) 0.000(2)
C9 0.0382(19) 0.043(2) 0.045(2) 0.0063(19) 0.002(2) 0.001(2)
C10 0.040(2) 0.053(3) 0.044(3) 0.007(2) 0.000(2) 0.001(2)
C11 0.038(2) 0.051(3) 0.046(2) -0.002(2) 0.0007(19) -0.007(2)
C12 0.047(2) 0.042(3) 0.054(3) 0.005(2) 0.001(2) -0.002(2)
C13 0.046(2) 0.046(3) 0.044(3) 0.007(2) -0.002(2) 0.002(2)

loop_
_atom_type_symbol
_atom_type_description
_atom_type_scat_dispersion_real
_atom_type_scat_dispersion_imag
_atom_type_scat_source
C C 0.0033 0.0016 'International Tables Vol C Tables 4.2.6.8 and 6.1.1.4'
H H 0.0000 0.0000 'International Tables Vol C Tables 4.2.6.8 and 6.1.1.4'
O O 0.0106 0.0060 'International Tables Vol C Tables 4.2.6.8 and 6.1.1.4'
S S 0.1246 0.1234 'International Tables Vol C Tables 4.2.6.8 and 6.1.1.4'
Cl Cl 0.1484 0.1585 'International Tables Vol C Tables 4.2.6.8 and 6.1.1.4'

loop_
_geom_angle_atom_site_label_1
_geom_angle_atom_site_label_2
_geom_angle_atom_site_label_3
_geom_angle
_geom_angle_site_symmetry_1
_geom_angle_site_symmetry_3
_geom_angle_publ_flag
C1 S1 C2 90.01(19) . . ?
C4 C1 Cl1 130.7(3) . . ?
C4 C1 S1 113.5(3) . . ?
Cl1 C1 S1 115.8(2) . . ?
C3 C2 Cl2 127.3(3) . . ?
C3 C2 S1 113.2(3) . . ?
Cl2 C2 S1 119.5(2) . . ?
C2 C3 C4 113.2(4) . . ?
C2 C3 H3A 123.4 . . ?
C4 C3 H3A 123.4 . . ?
C1 C4 C3 110.2(4) . . ?
C1 C4 C5 130.3(4) . . ?
C3 C4 C5 119.5(4) . . ?
O1 C5 C6 121.8(4) . . ?
O1 C5 C4 118.4(4) . . ?
C6 C5 C4 119.9(4) . . ?
C7 C6 C5 125.2(4) . . ?
C7 C6 H6A 117.4 . . ?
C5 C6 H6A 117.4 . . ?
C6 C7 C8 126.2(4) . . ?
C6 C7 H7A 116.9 . . ?
C8 C7 H7A 116.9 . . ?
C9 C8 C13 116.5(4) . . ?
C9 C8 C7 122.7(4) . . ?
C13 C8 C7 120.7(4) . . ?
C10 C9 C8 122.1(4) . . ?
C10 C9 Cl3 117.2(3) . . ?
C8 C9 Cl3 120.7(3) . . ?
C11 C10 C9 119.0(4) . . ?
C11 C10 H10A 120.5 . . ?
C9 C10 H10A 120.5 . . ?
C10 C11 C12 121.3(4) . . ?
C10 C11 Cl4 119.5(3) . . ?
C12 C11 Cl4 119.2(3) . . ?
C11 C12 C13 119.0(4) . . ?
C11 C12 H12A 120.5 . . ?
C13 C12 H12A 120.5 . . ?
C12 C13 C8 122.0(4) . . ?
C12 C13 H13A 119.0 . . ?
C8 C13 H13A 119.0 . . ?

loop_
_geom_bond_atom_site_label_1
_geom_bond_atom_site_label_2
_geom_bond_distance
_geom_bond_site_symmetry_2
_geom_bond_publ_flag
Cl1 C1 1.716(4) . ?
Cl2 C2 1.713(4) . ?
Cl3 C9 1.730(4) . ?
Cl4 C11 1.735(4) . ?
S1 C1 1.717(4) . ?
S1 C2 1.723(4) . ?
O1 C5 1.214(5) . ?
C1 C4 1.375(5) . ?
C2 C3 1.337(5) . ?
C3 C4 1.431(5) . ?
C3 H3A 0.9300 . ?
C4 C5 1.486(5) . ?
C5 C6 1.462(5) . ?
C6 C7 1.304(5) . ?
C6 H6A 0.9300 . ?
C7 C8 1.461(6) . ?
C7 H7A 0.9300 . ?
C8 C9 1.392(5) . ?
C8 C13 1.400(6) . ?
C9 C10 1.379(5) . ?
C10 C11 1.369(6) . ?
C10 H10A 0.9300 . ?
C11 C12 1.373(6) . ?
C12 C13 1.373(6) . ?
C12 H12A 0.9300 . ?
C13 H13A 0.9300 . ?

loop_
_geom_hbond_atom_site_label_D
_geom_hbond_atom_site_label_H
_geom_hbond_atom_site_label_A
_geom_hbond_distance_DH
_geom_hbond_distance_HA
_geom_hbond_distance_DA
_geom_hbond_angle_DHA
_geom_hbond_site_symmetry_A
_geom_hbond_publ_flag
C6 H6A Cl1 0.9300 2.4900 3.227(4) 136.00 . yes

loop_
_geom_torsion_atom_site_label_1
_geom_torsion_atom_site_label_2
_geom_torsion_atom_site_label_3
_geom_torsion_atom_site_label_4
_geom_torsion
_geom_torsion_site_symmetry_1
_geom_torsion_site_symmetry_2
_geom_torsion_site_symmetry_3
_geom_torsion_site_symmetry_4
_geom_torsion_publ_flag
C2 S1 C1 C4 -0.3(3) . . . . ?
C2 S1 C1 Cl1 -178.5(3) . . . . ?
C1 S1 C2 C3 0.3(3) . . . . ?
C1 S1 C2 Cl2 179.5(3) . . . . ?
Cl2 C2 C3 C4 -179.4(3) . . . . ?
S1 C2 C3 C4 -0.2(5) . . . . ?
Cl1 C1 C4 C3 178.1(3) . . . . ?
S1 C1 C4 C3 0.2(4) . . . . ?
Cl1 C1 C4 C5 -2.8(7) . . . . ?
S1 C1 C4 C5 179.2(3) . . . . ?
C2 C3 C4 C1 0.0(5) . . . . ?
C2 C3 C4 C5 -179.2(3) . . . . ?
C1 C4 C5 O1 169.0(4) . . . . ?
C3 C4 C5 O1 -12.1(6) . . . . ?
C1 C4 C5 C6 -12.2(7) . . . . ?
C3 C4 C5 C6 166.7(4) . . . . ?
O1 C5 C6 C7 1.1(7) . . . . ?
C4 C5 C6 C7 -177.7(4) . . . . ?
C5 C6 C7 C8 179.5(4) . . . . ?
C6 C7 C8 C9 -179.8(4) . . . . ?
C6 C7 C8 C13 -0.5(7) . . . . ?
C13 C8 C9 C10 1.1(6) . . . . ?
C7 C8 C9 C10 -179.7(4) . . . . ?
C13 C8 C9 Cl3 -179.3(3) . . . . ?
C7 C8 C9 Cl3 0.0(5) . . . . ?
C8 C9 C10 C11 0.3(6) . . . . ?
Cl3 C9 C10 C11 -179.4(3) . . . . ?
C9 C10 C11 C12 -1.0(6) . . . . ?
C9 C10 C11 Cl4 179.5(3) . . . . ?
C10 C11 C12 C13 0.4(6) . . . . ?
Cl4 C11 C12 C13 179.8(3) . . . . ?
C11 C12 C13 C8 1.1(6) . . . . ?
C9 C8 C13 C12 -1.7(6) . . . . ?
C7 C8 C13 C12 179.0(4) . . . . ?
